data_7111903
loop_
_publ_author_name
'Masahisa Osawa'

_publ_section_title
;
 Highly efficient blue-green delayed fluorescence from copper(I) thiolate
 complexes: luminescence color alteration by orientation change of the
 aryl ring
;
_journal_name_full Chem.Commun.
_journal_page_first 1801
_journal_paper_doi 10.1039/c3cc47871h
_journal_volume 50
_journal_year 2014
_chemical_formula_moiety 'C40 H37 Cu P2 S'
_chemical_formula_sum 'C40 H37 Cu P2 S'
_chemical_formula_weight 675.24
_chemical_name_systematic
; 
 ? 
;
_space_group_IT_number 2
_symmetry_cell_setting triclinic
_symmetry_space_group_name_Hall '-P 1'
_symmetry_space_group_name_H-M 'P -1'
_atom_sites_solution_hydrogens difmap
_atom_sites_solution_primary direct
_atom_sites_solution_secondary difmap
_audit_creation_method SHELXL-97
_cell_angle_alpha 82.1651(7)
_cell_angle_beta 76.9886(9)
_cell_angle_gamma 66.0524(8)
_cell_formula_units_Z 2
_cell_length_a 10.8776(1)
_cell_length_b 13.0996(2)
_cell_length_c 13.2500(2)
_cell_measurement_reflns_used 27037
_cell_measurement_temperature 90
_cell_measurement_theta_max 30.22
_cell_measurement_theta_min 1.58
_cell_volume 1679.05(4)
_computing_cell_refinement HKL2000
_computing_data_collection CrystalClear
_computing_data_reduction HKL2000
_computing_molecular_graphics 'ORTEP-3 for Windows'
_computing_publication_material SHELXL-97
_computing_structure_refinement SHELXL-97
_computing_structure_solution SIR2004
_diffrn_ambient_temperature 90
_diffrn_detector_area_resol_mean 7.31
_diffrn_measured_fraction_theta_full 0.988
_diffrn_measured_fraction_theta_max 0.988
_diffrn_measurement_device_type 'Rigaku AFC-8 with Saturn70 CCD'
_diffrn_measurement_method \w-scan
_diffrn_radiation_monochromator confocal
_diffrn_radiation_source 'fine-focus rotating anode'
_diffrn_radiation_type MoK\a
_diffrn_radiation_wavelength 0.71073
_diffrn_reflns_av_R_equivalents 0.0315
_diffrn_reflns_av_sigmaI/netI 0.0429
_diffrn_reflns_limit_h_max 15
_diffrn_reflns_limit_h_min -15
_diffrn_reflns_limit_k_max 18
_diffrn_reflns_limit_k_min -18
_diffrn_reflns_limit_l_max 18
_diffrn_reflns_limit_l_min -18
_diffrn_reflns_number 27037
_diffrn_reflns_theta_full 30.22
_diffrn_reflns_theta_max 30.22
_diffrn_reflns_theta_min 1.58
_diffrn_standards_number 0
_exptl_absorpt_coefficient_mu 0.836
_exptl_absorpt_correction_T_max 0.88422
_exptl_absorpt_correction_T_min 0.87652
_exptl_absorpt_correction_type multi-scan
_exptl_absorpt_process_details
;
 MULABS - Empirical Correction for Absorption Anisotropy.
 [c.f. R.H. Blessing, Acta Cryst. (1995), A51, 33-38]
;
_exptl_crystal_colour yellow
_exptl_crystal_density_diffrn 1.336
_exptl_crystal_density_method 'not measured'
_exptl_crystal_description block
_exptl_crystal_F_000 704
_exptl_crystal_size_max 0.12
_exptl_crystal_size_mid 0.12
_exptl_crystal_size_min 0.07
_refine_diff_density_max 0.373
_refine_diff_density_min -0.566
_refine_diff_density_rms 0.062
_refine_ls_extinction_method none
_refine_ls_goodness_of_fit_ref 1.042
_refine_ls_hydrogen_treatment constr
_refine_ls_matrix_type full
_refine_ls_number_parameters 426
_refine_ls_number_reflns 9883
_refine_ls_number_restraints 0
_refine_ls_restrained_S_all 1.042
_refine_ls_R_factor_all 0.0394
_refine_ls_R_factor_gt 0.0324
_refine_ls_shift/su_max 0.001
_refine_ls_shift/su_mean 0.000
_refine_ls_structure_factor_coef Fsqd
_refine_ls_weighting_details 'calc w=1/[\s^2^(Fo^2^)+(0.0277P)^2^+0.6856P] where P=(Fo^2^+2Fc^2^)/3'
_refine_ls_weighting_scheme calc
_refine_ls_wR_factor_gt 0.0773
_refine_ls_wR_factor_ref 0.0814
_reflns_number_gt 8531
_reflns_number_total 9883
_reflns_threshold_expression I>2\s(I)
_cod_data_source_file c3cc47871h.txt
_cod_data_source_block MeCuS
_cod_database_code 7111903

loop_
_symmetry_equiv_pos_as_xyz
'x, y, z'
'-x, -y, -z'

loop_
_atom_site_label
_atom_site_type_symbol
_atom_site_fract_x
_atom_site_fract_y
_atom_site_fract_z
_atom_site_U_iso_or_equiv
_atom_site_adp_type
_atom_site_occupancy
_atom_site_symmetry_multiplicity
_atom_site_calc_flag
_atom_site_refinement_flags
Cu1 Cu 0.296233(16) 0.389654(13) 0.266231(13) 0.01457(5) Uani 1 1 d .
S1 S 0.22939(4) 0.56822(3) 0.27689(3) 0.01709(7) Uani 1 1 d .
P1 P 0.32403(3) 0.26136(3) 0.15799(3) 0.01383(7) Uani 1 1 d .
P2 P 0.40102(4) 0.24779(3) 0.37399(3) 0.01436(7) Uani 1 1 d .
C1 C 0.48556(14) 0.15014(11) 0.18263(11) 0.0158(3) Uani 1 1 d .
C2 C 0.57680(15) 0.07487(12) 0.10808(12) 0.0206(3) Uani 1 1 d .
H2 H 0.5570 0.0813 0.0407 0.025 Uiso 1 1 calc R
C3 C 0.69638(16) -0.00935(13) 0.13223(13) 0.0243(3) Uani 1 1 d .
H3 H 0.7582 -0.0598 0.0812 0.029 Uiso 1 1 calc R
C4 C 0.72535(15) -0.01972(13) 0.23069(13) 0.0235(3) Uani 1 1 d .
H4 H 0.8060 -0.0783 0.2474 0.028 Uiso 1 1 calc R
C5 C 0.63658(14) 0.05543(12) 0.30528(12) 0.0196(3) Uani 1 1 d .
H5 H 0.6576 0.0485 0.3723 0.024 Uiso 1 1 calc R
C6 C 0.51648(14) 0.14119(11) 0.28170(11) 0.0160(3) Uani 1 1 d .
C7 C 0.20555(14) 0.18924(12) 0.19130(11) 0.0170(3) Uani 1 1 d .
C8 C 0.07112(15) 0.24208(13) 0.24500(11) 0.0204(3) Uani 1 1 d .
C9 C -0.01007(17) 0.17886(15) 0.27398(13) 0.0270(3) Uani 1 1 d .
H9 H -0.1007 0.2126 0.3118 0.032 Uiso 1 1 calc R
C10 C 0.03893(18) 0.06831(15) 0.24871(13) 0.0295(4) Uani 1 1 d .
H10 H -0.0183 0.0275 0.2689 0.035 Uiso 1 1 calc R
C11 C 0.17060(18) 0.01712(14) 0.19426(13) 0.0286(4) Uani 1 1 d .
H11 H 0.2041 -0.0585 0.1764 0.034 Uiso 1 1 calc R
C12 C 0.25304(17) 0.07745(13) 0.16608(12) 0.0224(3) Uani 1 1 d .
H12 H 0.3437 0.0424 0.1288 0.027 Uiso 1 1 calc R
C13 C 0.01115(16) 0.36260(14) 0.27267(14) 0.0286(3) Uani 1 1 d .
H13A H -0.0868 0.3850 0.3016 0.043 Uiso 1 1 calc R
H13B H 0.0235 0.4097 0.2103 0.043 Uiso 1 1 calc R
H13C H 0.0577 0.3715 0.3242 0.043 Uiso 1 1 calc R
C14 C 0.34072(14) 0.29111(11) 0.01842(10) 0.0158(3) Uani 1 1 d .
C15 C 0.43581(15) 0.33746(12) -0.03378(12) 0.0204(3) Uani 1 1 d .
C16 C 0.43178(17) 0.37512(14) -0.13716(12) 0.0265(3) Uani 1 1 d .
H16 H 0.4964 0.4050 -0.1741 0.032 Uiso 1 1 calc R
C17 C 0.33561(19) 0.36999(14) -0.18718(12) 0.0291(4) Uani 1 1 d .
H17 H 0.3343 0.3971 -0.2573 0.035 Uiso 1 1 calc R
C18 C 0.24149(18) 0.32563(14) -0.13564(12) 0.0269(3) Uani 1 1 d .
H18 H 0.1753 0.3224 -0.1699 0.032 Uiso 1 1 calc R
C19 C 0.24472(15) 0.28566(12) -0.03287(11) 0.0203(3) Uani 1 1 d .
H19 H 0.1809 0.2544 0.0027 0.024 Uiso 1 1 calc R
C20 C 0.53685(16) 0.35018(15) 0.01954(13) 0.0273(3) Uani 1 1 d .
H20A H 0.5828 0.3949 -0.0258 0.041 Uiso 1 1 calc R
H20B H 0.6051 0.2762 0.0346 0.041 Uiso 1 1 calc R
H20C H 0.4885 0.3877 0.0845 0.041 Uiso 1 1 calc R
C21 C 0.27623(14) 0.19234(12) 0.44747(10) 0.0155(3) Uani 1 1 d .
C22 C 0.16336(15) 0.26121(12) 0.51714(11) 0.0192(3) Uani 1 1 d .
C23 C 0.05932(15) 0.22318(13) 0.56109(12) 0.0233(3) Uani 1 1 d .
H23 H -0.0183 0.2690 0.6072 0.028 Uiso 1 1 calc R
C24 C 0.06638(16) 0.11997(14) 0.53914(12) 0.0238(3) Uani 1 1 d .
H24 H -0.0064 0.0966 0.5693 0.029 Uiso 1 1 calc R
C25 C 0.17945(15) 0.05129(13) 0.47334(12) 0.0209(3) Uani 1 1 d .
H25 H 0.1860 -0.0203 0.4599 0.025 Uiso 1 1 calc R
C26 C 0.28336(14) 0.08793(12) 0.42700(11) 0.0170(3) Uani 1 1 d .
H26 H 0.3602 0.0414 0.3808 0.020 Uiso 1 1 calc R
C27 C 0.15155(16) 0.37297(13) 0.54567(13) 0.0252(3) Uani 1 1 d .
H27A H 0.0619 0.4102 0.5893 0.038 Uiso 1 1 calc R
H27B H 0.1612 0.4197 0.4824 0.038 Uiso 1 1 calc R
H27C H 0.2239 0.3616 0.5838 0.038 Uiso 1 1 calc R
C28 C 0.50395(14) 0.24587(12) 0.46601(11) 0.0176(3) Uani 1 1 d .
C29 C 0.58898(15) 0.30659(13) 0.44167(13) 0.0237(3) Uani 1 1 d .
C30 C 0.65899(17) 0.30911(14) 0.51715(15) 0.0302(4) Uani 1 1 d .
H30 H 0.7171 0.3493 0.5018 0.036 Uiso 1 1 calc R
C31 C 0.64595(17) 0.25456(14) 0.61363(14) 0.0301(4) Uani 1 1 d .
H31 H 0.6942 0.2582 0.6637 0.036 Uiso 1 1 calc R
C32 C 0.56276(17) 0.19493(13) 0.63703(13) 0.0258(3) Uani 1 1 d .
H32 H 0.5539 0.1571 0.7031 0.031 Uiso 1 1 calc R
C33 C 0.49202(15) 0.19049(12) 0.56340(11) 0.0199(3) Uani 1 1 d .
H33 H 0.4349 0.1493 0.5795 0.024 Uiso 1 1 calc R
C34 C 0.60304(18) 0.36921(17) 0.33803(15) 0.0358(4) Uani 1 1 d .
H34A H 0.6693 0.4032 0.3346 0.054 Uiso 1 1 calc R
H34B H 0.5140 0.4279 0.3300 0.054 Uiso 1 1 calc R
H34C H 0.6350 0.3172 0.2823 0.054 Uiso 1 1 calc R
C35 C 0.16328(13) 0.64400(12) 0.16684(11) 0.0160(3) Uani 1 1 d .
C36 C 0.11800(15) 0.76066(12) 0.16219(12) 0.0200(3) Uani 1 1 d .
H36 H 0.1184 0.7970 0.2194 0.024 Uiso 1 1 calc R
C37 C 0.07258(16) 0.82403(13) 0.07514(12) 0.0239(3) Uani 1 1 d .
H37 H 0.0422 0.9031 0.0735 0.029 Uiso 1 1 calc R
C38 C 0.07107(17) 0.77316(14) -0.00938(13) 0.0268(3) Uani 1 1 d .
H38 H 0.0413 0.8167 -0.0693 0.032 Uiso 1 1 calc R
C39 C 0.11387(17) 0.65742(14) -0.00519(13) 0.0266(3) Uani 1 1 d .
H39 H 0.1125 0.6217 -0.0625 0.032 Uiso 1 1 calc R
C40 C 0.15859(15) 0.59361(13) 0.08179(12) 0.0207(3) Uani 1 1 d .
H40 H 0.1864 0.5147 0.0838 0.025 Uiso 1 1 calc R

loop_
_atom_site_aniso_label
_atom_site_aniso_U_11
_atom_site_aniso_U_22
_atom_site_aniso_U_33
_atom_site_aniso_U_23
_atom_site_aniso_U_13
_atom_site_aniso_U_12
Cu1 0.01413(8) 0.01196(9) 0.01740(9) -0.00139(6) -0.00272(6) -0.00477(6)
S1 0.02057(16) 0.01329(16) 0.01779(16) -0.00137(12) -0.00486(13) -0.00611(13)
P1 0.01335(15) 0.01323(16) 0.01563(16) -0.00149(12) -0.00275(12) -0.00566(12)
P2 0.01382(15) 0.01359(16) 0.01570(16) -0.00120(13) -0.00339(13) -0.00491(13)
C1 0.0140(6) 0.0149(6) 0.0189(6) -0.0016(5) -0.0026(5) -0.0059(5)
C2 0.0202(7) 0.0188(7) 0.0216(7) -0.0049(6) -0.0028(6) -0.0058(6)
C3 0.0194(7) 0.0193(7) 0.0287(8) -0.0076(6) -0.0004(6) -0.0022(6)
C4 0.0175(7) 0.0171(7) 0.0307(8) -0.0028(6) -0.0047(6) -0.0008(5)
C5 0.0177(6) 0.0180(7) 0.0222(7) 0.0000(5) -0.0052(5) -0.0055(5)
C6 0.0144(6) 0.0151(6) 0.0181(6) -0.0008(5) -0.0016(5) -0.0061(5)
C7 0.0195(6) 0.0190(7) 0.0167(6) 0.0030(5) -0.0067(5) -0.0110(5)
C8 0.0184(6) 0.0274(8) 0.0186(7) 0.0031(6) -0.0067(5) -0.0117(6)
C9 0.0240(7) 0.0406(10) 0.0236(8) 0.0066(7) -0.0085(6) -0.0202(7)
C10 0.0361(9) 0.0381(10) 0.0283(8) 0.0140(7) -0.0165(7) -0.0280(8)
C11 0.0397(9) 0.0248(8) 0.0322(9) 0.0074(7) -0.0187(7) -0.0201(7)
C12 0.0273(7) 0.0197(7) 0.0249(7) 0.0017(6) -0.0096(6) -0.0122(6)
C13 0.0163(7) 0.0323(9) 0.0360(9) -0.0088(7) -0.0010(6) -0.0082(6)
C14 0.0169(6) 0.0140(6) 0.0153(6) -0.0018(5) -0.0013(5) -0.0054(5)
C15 0.0196(7) 0.0186(7) 0.0208(7) -0.0032(5) 0.0013(5) -0.0072(5)
C16 0.0295(8) 0.0241(8) 0.0224(7) -0.0001(6) 0.0038(6) -0.0116(7)
C17 0.0389(9) 0.0263(8) 0.0165(7) 0.0007(6) -0.0020(7) -0.0092(7)
C18 0.0328(8) 0.0284(8) 0.0203(7) -0.0013(6) -0.0089(6) -0.0105(7)
C19 0.0227(7) 0.0205(7) 0.0194(7) -0.0010(5) -0.0048(6) -0.0098(6)
C20 0.0230(7) 0.0313(9) 0.0305(8) -0.0004(7) 0.0002(6) -0.0166(7)
C21 0.0147(6) 0.0170(6) 0.0151(6) 0.0012(5) -0.0051(5) -0.0058(5)
C22 0.0178(6) 0.0201(7) 0.0171(6) -0.0006(5) -0.0038(5) -0.0048(5)
C23 0.0183(7) 0.0265(8) 0.0199(7) 0.0013(6) 0.0000(6) -0.0062(6)
C24 0.0204(7) 0.0295(8) 0.0222(7) 0.0051(6) -0.0031(6) -0.0130(6)
C25 0.0231(7) 0.0201(7) 0.0226(7) 0.0037(6) -0.0076(6) -0.0112(6)
C26 0.0178(6) 0.0164(7) 0.0169(6) 0.0014(5) -0.0050(5) -0.0066(5)
C27 0.0236(7) 0.0222(8) 0.0257(8) -0.0073(6) 0.0007(6) -0.0056(6)
C28 0.0154(6) 0.0148(6) 0.0223(7) -0.0041(5) -0.0062(5) -0.0034(5)
C29 0.0192(7) 0.0200(7) 0.0335(8) -0.0009(6) -0.0088(6) -0.0075(6)
C30 0.0239(8) 0.0263(8) 0.0472(10) -0.0046(7) -0.0150(7) -0.0114(6)
C31 0.0283(8) 0.0267(8) 0.0376(9) -0.0108(7) -0.0178(7) -0.0041(7)
C32 0.0281(8) 0.0240(8) 0.0234(7) -0.0055(6) -0.0110(6) -0.0036(6)
C33 0.0204(7) 0.0166(7) 0.0224(7) -0.0033(5) -0.0074(6) -0.0044(5)
C34 0.0284(9) 0.0410(10) 0.0468(11) 0.0161(9) -0.0151(8) -0.0239(8)
C35 0.0122(6) 0.0161(6) 0.0201(6) -0.0002(5) -0.0023(5) -0.0065(5)
C36 0.0219(7) 0.0183(7) 0.0207(7) -0.0020(5) -0.0033(6) -0.0087(6)
C37 0.0249(7) 0.0189(7) 0.0274(8) 0.0036(6) -0.0084(6) -0.0077(6)
C38 0.0265(8) 0.0286(8) 0.0258(8) 0.0052(6) -0.0126(6) -0.0092(6)
C39 0.0266(8) 0.0316(9) 0.0244(8) -0.0042(6) -0.0117(6) -0.0096(7)
C40 0.0195(7) 0.0188(7) 0.0248(7) -0.0037(6) -0.0063(6) -0.0065(5)

loop_
_atom_type_symbol
_atom_type_description
_atom_type_scat_dispersion_real
_atom_type_scat_dispersion_imag
_atom_type_scat_source
C C 0.0033 0.0016 'International Tables Vol C Tables 4.2.6.8 and 6.1.1.4'
H H 0.0000 0.0000 'International Tables Vol C Tables 4.2.6.8 and 6.1.1.4'
Cu Cu 0.3201 1.2651 'International Tables Vol C Tables 4.2.6.8 and 6.1.1.4'
P P 0.1023 0.0942 'International Tables Vol C Tables 4.2.6.8 and 6.1.1.4'
S S 0.1246 0.1234 'International Tables Vol C Tables 4.2.6.8 and 6.1.1.4'

loop_
_geom_angle_atom_site_label_1
_geom_angle_atom_site_label_2
_geom_angle_atom_site_label_3
_geom_angle
S1 Cu1 P1 141.888(15)
S1 Cu1 P2 129.779(15)
P1 Cu1 P2 87.962(14)
C35 S1 Cu1 111.99(5)
C14 P1 C1 107.70(6)
C14 P1 C7 105.19(6)
C1 P1 C7 102.09(6)
C14 P1 Cu1 121.62(5)
C1 P1 Cu1 101.21(5)
C7 P1 Cu1 116.86(5)
C28 P2 C21 105.37(6)
C28 P2 C6 105.39(6)
C21 P2 C6 105.53(6)
C28 P2 Cu1 128.65(5)
C21 P2 Cu1 108.51(4)
C6 P2 Cu1 101.35(5)
C2 C1 C6 119.56(13)
C2 C1 P1 123.06(11)
C6 C1 P1 117.38(10)
C3 C2 C1 120.35(14)
C3 C2 H2 119.8
C1 C2 H2 119.8
C4 C3 C2 120.08(14)
C4 C3 H3 120.0
C2 C3 H3 120.0
C3 C4 C5 120.27(14)
C3 C4 H4 119.9
C5 C4 H4 119.9
C4 C5 C6 120.22(14)
C4 C5 H5 119.9
C6 C5 H5 119.9
C5 C6 C1 119.50(13)
C5 C6 P2 122.19(11)
C1 C6 P2 118.24(10)
C12 C7 C8 119.68(13)
C12 C7 P1 118.86(11)
C8 C7 P1 121.41(11)
C7 C8 C9 117.96(15)
C7 C8 C13 122.99(13)
C9 C8 C13 119.05(14)
C10 C9 C8 121.48(16)
C10 C9 H9 119.3
C8 C9 H9 119.3
C11 C10 C9 120.37(15)
C11 C10 H10 119.8
C9 C10 H10 119.8
C10 C11 C12 119.12(16)
C10 C11 H11 120.4
C12 C11 H11 120.4
C11 C12 C7 121.37(15)
C11 C12 H12 119.3
C7 C12 H12 119.3
C8 C13 H13A 109.5
C8 C13 H13B 109.5
H13A C13 H13B 109.5
C8 C13 H13C 109.5
H13A C13 H13C 109.5
H13B C13 H13C 109.5
C19 C14 C15 120.03(13)
C19 C14 P1 119.64(11)
C15 C14 P1 119.46(11)
C16 C15 C14 118.06(14)
C16 C15 C20 119.87(14)
C14 C15 C20 122.04(13)
C17 C16 C15 121.47(15)
C17 C16 H16 119.3
C15 C16 H16 119.3
C18 C17 C16 120.43(15)
C18 C17 H17 119.8
C16 C17 H17 119.8
C17 C18 C19 119.27(15)
C17 C18 H18 120.4
C19 C18 H18 120.4
C18 C19 C14 120.72(14)
C18 C19 H19 119.6
C14 C19 H19 119.6
C15 C20 H20A 109.5
C15 C20 H20B 109.5
H20A C20 H20B 109.5
C15 C20 H20C 109.5
H20A C20 H20C 109.5
H20B C20 H20C 109.5
C26 C21 C22 119.91(13)
C26 C21 P2 120.63(11)
C22 C21 P2 119.09(11)
C23 C22 C21 117.97(14)
C23 C22 C27 119.34(13)
C21 C22 C27 122.69(13)
C24 C23 C22 121.69(14)
C24 C23 H23 119.2
C22 C23 H23 119.2
C25 C24 C23 120.02(14)
C25 C24 H24 120.0
C23 C24 H24 120.0
C24 C25 C26 119.49(14)
C24 C25 H25 120.3
C26 C25 H25 120.3
C25 C26 C21 120.88(13)
C25 C26 H26 119.6
C21 C26 H26 119.6
C22 C27 H27A 109.5
C22 C27 H27B 109.5
H27A C27 H27B 109.5
C22 C27 H27C 109.5
H27A C27 H27C 109.5
H27B C27 H27C 109.5
C33 C28 C29 119.76(13)
C33 C28 P2 120.21(11)
C29 C28 P2 119.89(11)
C30 C29 C28 118.06(15)
C30 C29 C34 120.43(15)
C28 C29 C34 121.50(14)
C31 C30 C29 121.81(15)
C31 C30 H30 119.1
C29 C30 H30 119.1
C32 C31 C30 119.93(15)
C32 C31 H31 120.0
C30 C31 H31 120.0
C31 C32 C33 119.66(15)
C31 C32 H32 120.2
C33 C32 H32 120.2
C32 C33 C28 120.79(14)
C32 C33 H33 119.6
C28 C33 H33 119.6
C29 C34 H34A 109.5
C29 C34 H34B 109.5
H34A C34 H34B 109.5
C29 C34 H34C 109.5
H34A C34 H34C 109.5
H34B C34 H34C 109.5
C36 C35 C40 117.89(13)
C36 C35 S1 118.37(11)
C40 C35 S1 123.69(11)
C37 C36 C35 120.92(14)
C37 C36 H36 119.5
C35 C36 H36 119.5
C38 C37 C36 120.70(15)
C38 C37 H37 119.6
C36 C37 H37 119.6
C37 C38 C39 118.98(14)
C37 C38 H38 120.5
C39 C38 H38 120.5
C40 C39 C38 120.63(14)
C40 C39 H39 119.7
C38 C39 H39 119.7
C39 C40 C35 120.85(14)
C39 C40 H40 119.6
C35 C40 H40 119.6

loop_
_geom_bond_atom_site_label_1
_geom_bond_atom_site_label_2
_geom_bond_distance
Cu1 S1 2.1641(4)
Cu1 P1 2.2410(4)
Cu1 P2 2.2542(4)
S1 C35 1.7683(14)
P1 C14 1.8206(14)
P1 C1 1.8350(14)
P1 C7 1.8350(14)
P2 C28 1.8233(14)
P2 C21 1.8249(14)
P2 C6 1.8366(14)
C1 C2 1.4009(19)
C1 C6 1.4053(19)
C2 C3 1.392(2)
C2 H2 0.9500
C3 C4 1.386(2)
C3 H3 0.9500
C4 C5 1.394(2)
C4 H4 0.9500
C5 C6 1.4011(19)
C5 H5 0.9500
C7 C12 1.402(2)
C7 C8 1.403(2)
C8 C9 1.403(2)
C8 C13 1.505(2)
C9 C10 1.385(3)
C9 H9 0.9500
C10 C11 1.381(3)
C10 H10 0.9500
C11 C12 1.383(2)
C11 H11 0.9500
C12 H12 0.9500
C13 H13A 0.9800
C13 H13B 0.9800
C13 H13C 0.9800
C14 C19 1.3967(19)
C14 C15 1.411(2)
C15 C16 1.395(2)
C15 C20 1.505(2)
C16 C17 1.386(2)
C16 H16 0.9500
C17 C18 1.383(2)
C17 H17 0.9500
C18 C19 1.394(2)
C18 H18 0.9500
C19 H19 0.9500
C20 H20A 0.9800
C20 H20B 0.9800
C20 H20C 0.9800
C21 C26 1.3986(19)
C21 C22 1.411(2)
C22 C23 1.396(2)
C22 C27 1.510(2)
C23 C24 1.390(2)
C23 H23 0.9500
C24 C25 1.384(2)
C24 H24 0.9500
C25 C26 1.390(2)
C25 H25 0.9500
C26 H26 0.9500
C27 H27A 0.9800
C27 H27B 0.9800
C27 H27C 0.9800
C28 C33 1.398(2)
C28 C29 1.409(2)
C29 C30 1.398(2)
C29 C34 1.511(2)
C30 C31 1.384(3)
C30 H30 0.9500
C31 C32 1.381(2)
C31 H31 0.9500
C32 C33 1.392(2)
C32 H32 0.9500
C33 H33 0.9500
C34 H34A 0.9800
C34 H34B 0.9800
C34 H34C 0.9800
C35 C36 1.400(2)
C35 C40 1.402(2)
C36 C37 1.388(2)
C36 H36 0.9500
C37 C38 1.385(2)
C37 H37 0.9500
C38 C39 1.391(2)
C38 H38 0.9500
C39 C40 1.387(2)
C39 H39 0.9500
C40 H40 0.9500

loop_
_geom_torsion_atom_site_label_1
_geom_torsion_atom_site_label_2
_geom_torsion_atom_site_label_3
_geom_torsion_atom_site_label_4
_geom_torsion
P1 Cu1 S1 C35 5.19(6)
P2 Cu1 S1 C35 175.71(5)
S1 Cu1 P1 C14 21.44(6)
P2 Cu1 P1 C14 -151.29(5)
S1 Cu1 P1 C1 140.51(5)
P2 Cu1 P1 C1 -32.21(5)
S1 Cu1 P1 C7 -109.62(5)
P2 Cu1 P1 C7 77.65(5)
S1 Cu1 P2 C28 -23.57(7)
P1 Cu1 P2 C28 150.60(6)
S1 Cu1 P2 C21 105.16(5)
P1 Cu1 P2 C21 -80.67(5)
S1 Cu1 P2 C6 -144.03(5)
P1 Cu1 P2 C6 30.13(5)
C14 P1 C1 C2 -23.16(14)
C7 P1 C1 C2 87.31(13)
Cu1 P1 C1 C2 -151.79(11)
C14 P1 C1 C6 157.33(11)
C7 P1 C1 C6 -92.20(12)
Cu1 P1 C1 C6 28.70(11)
C6 C1 C2 C3 0.9(2)
P1 C1 C2 C3 -178.56(12)
C1 C2 C3 C4 0.5(2)
C2 C3 C4 C5 -1.4(2)
C3 C4 C5 C6 0.8(2)
C4 C5 C6 C1 0.6(2)
C4 C5 C6 P2 -176.16(11)
C2 C1 C6 C5 -1.5(2)
P1 C1 C6 C5 178.03(11)
C2 C1 C6 P2 175.42(11)
P1 C1 C6 P2 -5.05(15)
C28 P2 C6 C5 20.00(14)
C21 P2 C6 C5 -91.21(13)
Cu1 P2 C6 C5 155.72(11)
C28 P2 C6 C1 -156.83(11)
C21 P2 C6 C1 91.96(12)
Cu1 P2 C6 C1 -21.11(12)
C14 P1 C7 C12 74.94(12)
C1 P1 C7 C12 -37.42(13)
Cu1 P1 C7 C12 -146.76(10)
C14 P1 C7 C8 -107.76(12)
C1 P1 C7 C8 139.88(12)
Cu1 P1 C7 C8 30.53(13)
C12 C7 C8 C9 1.7(2)
P1 C7 C8 C9 -175.60(11)
C12 C7 C8 C13 -178.45(14)
P1 C7 C8 C13 4.3(2)
C7 C8 C9 C10 -1.4(2)
C13 C8 C9 C10 178.68(15)
C8 C9 C10 C11 0.3(2)
C9 C10 C11 C12 0.5(2)
C10 C11 C12 C7 -0.2(2)
C8 C7 C12 C11 -0.9(2)
P1 C7 C12 C11 176.46(12)
C1 P1 C14 C19 124.91(12)
C7 P1 C14 C19 16.58(13)
Cu1 P1 C14 C19 -119.24(11)
C1 P1 C14 C15 -65.74(12)
C7 P1 C14 C15 -174.08(11)
Cu1 P1 C14 C15 50.11(13)
C19 C14 C15 C16 -1.1(2)
P1 C14 C15 C16 -170.37(11)
C19 C14 C15 C20 177.06(14)
P1 C14 C15 C20 7.76(19)
C14 C15 C16 C17 1.5(2)
C20 C15 C16 C17 -176.69(15)
C15 C16 C17 C18 -0.8(2)
C16 C17 C18 C19 -0.3(2)
C17 C18 C19 C14 0.7(2)
C15 C14 C19 C18 0.0(2)
P1 C14 C19 C18 169.30(12)
C28 P2 C21 C26 -111.08(11)
C6 P2 C21 C26 0.14(13)
Cu1 P2 C21 C26 108.11(11)
C28 P2 C21 C22 75.99(12)
C6 P2 C21 C22 -172.79(11)
Cu1 P2 C21 C22 -64.82(11)
C26 C21 C22 C23 -2.0(2)
P2 C21 C22 C23 170.94(11)
C26 C21 C22 C27 177.78(13)
P2 C21 C22 C27 -9.25(19)
C21 C22 C23 C24 1.1(2)
C27 C22 C23 C24 -178.67(14)
C22 C23 C24 C25 0.9(2)
C23 C24 C25 C26 -2.1(2)
C24 C25 C26 C21 1.2(2)
C22 C21 C26 C25 0.9(2)
P2 C21 C26 C25 -171.94(11)
C21 P2 C28 C33 10.39(13)
C6 P2 C28 C33 -100.93(12)
Cu1 P2 C28 C33 140.29(10)
C21 P2 C28 C29 -165.36(12)
C6 P2 C28 C29 83.32(13)
Cu1 P2 C28 C29 -35.46(14)
C33 C28 C29 C30 -0.1(2)
P2 C28 C29 C30 175.72(12)
C33 C28 C29 C34 -178.99(15)
P2 C28 C29 C34 -3.2(2)
C28 C29 C30 C31 -0.3(2)
C34 C29 C30 C31 178.61(16)
C29 C30 C31 C32 0.5(3)
C30 C31 C32 C33 -0.3(2)
C31 C32 C33 C28 -0.1(2)
C29 C28 C33 C32 0.3(2)
P2 C28 C33 C32 -175.48(11)
Cu1 S1 C35 C36 -179.00(10)
Cu1 S1 C35 C40 -1.66(14)
C40 C35 C36 C37 -1.3(2)
S1 C35 C36 C37 176.22(12)
C35 C36 C37 C38 0.0(2)
C36 C37 C38 C39 1.0(2)
C37 C38 C39 C40 -0.6(2)
C38 C39 C40 C35 -0.8(2)
C36 C35 C40 C39 1.7(2)
S1 C35 C40 C39 -175.67(12)
